data_4115459
loop_
_publ_author_name
'Teck-Peng Loh'
'Qi-Ying Hu'
'Li-Ting Ma'

_publ_section_title
;
 Formation of Tetrahydrofuran from Homoallylic Alcohol via a Tandem
 Sequence: 2-Oxonia [3,3]-Sigmatropic Rearrangement/Cyclization Catalyzed
 by In(OTf)3
;
_journal_name_full 'Journal of the American Chemical Society'
_journal_page_first 2450
_journal_page_last 2451
_journal_paper_doi 10.1021/ja005831j
_journal_volume 123
_journal_year 2001
_chemical_formula_sum 'C27 H42 O2'
_chemical_formula_weight 398.61
_chemical_name_systematic
; 
 ? 
;
_space_group_IT_number 19
_symmetry_cell_setting orthorhombic
_symmetry_space_group_name_Hall 'P 2ac 2ab'
_symmetry_space_group_name_H-M 'P 21 21 21'
_atom_sites_solution_hydrogens geom
_atom_sites_solution_primary direct
_atom_sites_solution_secondary difmap
_audit_creation_method SHELXL-97
_cell_angle_alpha 90.00
_cell_angle_beta 90.00
_cell_angle_gamma 90.00
_cell_formula_units_Z 4
_cell_length_a 6.0506(6)
_cell_length_b 17.507(2)
_cell_length_c 22.199(2)
_cell_measurement_reflns_used 2344
_cell_measurement_temperature 223(2)
_cell_measurement_theta_max 20.50
_cell_measurement_theta_min 2.00
_cell_volume 2351.5(4)
_computing_cell_refinement 'Bruker AXS, SAINT'
_computing_data_collection 'Bruker AXS, SMART'
_computing_data_reduction 'Bruker AXS, SAINT'
_computing_molecular_graphics 'Bruker AXS, SHELXTL'
_computing_publication_material 'Bruker AXS, SHELXTL'
_computing_structure_refinement 'SHELXL-97 (Sheldrick, 1997)'
_computing_structure_solution 'SHELXS-97 (Sheldrick, 1990)'
_diffrn_ambient_temperature 223(2)
_diffrn_measured_fraction_theta_full 0.993
_diffrn_measured_fraction_theta_max 0.993
_diffrn_measurement_method '\w scans'
_diffrn_radiation_monochromator graphite
_diffrn_radiation_source 'fine-focus sealed tube'
_diffrn_radiation_type MoK\a
_diffrn_radiation_wavelength 0.71073
_diffrn_reflns_av_R_equivalents 0.1040
_diffrn_reflns_av_sigmaI/netI 0.1187
_diffrn_reflns_limit_h_max 8
_diffrn_reflns_limit_h_min -8
_diffrn_reflns_limit_k_max 23
_diffrn_reflns_limit_k_min -24
_diffrn_reflns_limit_l_max 31
_diffrn_reflns_limit_l_min -23
_diffrn_reflns_number 19612
_diffrn_reflns_theta_full 30.01
_diffrn_reflns_theta_max 30.01
_diffrn_reflns_theta_min 1.48
_exptl_absorpt_coefficient_mu 0.068
_exptl_absorpt_correction_T_max 0.9656
_exptl_absorpt_correction_T_min 0.8553
_exptl_absorpt_correction_type 'sadabs (Sheldrick, 1996)'
_exptl_crystal_colour colorless
_exptl_crystal_density_diffrn 1.126
_exptl_crystal_description 'long rods, cut'
_exptl_crystal_F_000 880
_exptl_crystal_size_max 0.28
_exptl_crystal_size_mid 0.26
_exptl_crystal_size_min 0.26
_refine_diff_density_max 0.351
_refine_diff_density_min -0.234
_refine_diff_density_rms 0.053
_refine_ls_abs_structure_details 'Flack H D (1983), Acta Cryst. A39, 876-881'
_refine_ls_abs_structure_Flack -1(2)
_refine_ls_extinction_method none
_refine_ls_goodness_of_fit_ref 0.981
_refine_ls_hydrogen_treatment mixed
_refine_ls_matrix_type full
_refine_ls_number_parameters 269
_refine_ls_number_reflns 6804
_refine_ls_number_restraints 21
_refine_ls_restrained_S_all 1.003
_refine_ls_R_factor_all 0.1264
_refine_ls_R_factor_gt 0.0721
_refine_ls_shift/su_max 0.001
_refine_ls_shift/su_mean 0.000
_refine_ls_structure_factor_coef Fsqd
_refine_ls_weighting_details 'calc w=1/[\s^2^(Fo^2^)+(0.0600P)^2^+0.0000P] where P=(Fo^2^+2Fc^2^)/3'
_refine_ls_weighting_scheme calc
_refine_ls_wR_factor_gt 0.1474
_refine_ls_wR_factor_ref 0.1689
_reflns_number_gt 3438
_reflns_number_total 6804
_reflns_threshold_expression >2sigma(I)
_cod_data_source_file ja005831j_s1.cif
_cod_data_source_block 184
_cod_original_cell_volume 2351.4(4)
_cod_database_code 4115459

loop_
_symmetry_equiv_pos_as_xyz
'x, y, z'
'-x+1/2, -y, z+1/2'
'-x, y+1/2, -z+1/2'
'x+1/2, -y+1/2, -z'

loop_
_atom_site_label
_atom_site_type_symbol
_atom_site_fract_x
_atom_site_fract_y
_atom_site_fract_z
_atom_site_U_iso_or_equiv
_atom_site_adp_type
_atom_site_occupancy
_atom_site_symmetry_multiplicity
_atom_site_calc_flag
_atom_site_refinement_flags
_atom_site_disorder_assembly
_atom_site_disorder_group
O1 O 0.4732(5) 0.16854(12) 0.08719(10) 0.0791(8) Uani 1 1 d . . .
O2 O 0.0001(3) 0.91207(11) 0.12522(9) 0.0591(6) Uani 1 1 d D B .
C1 C 0.1699(6) 0.33686(15) 0.05676(12) 0.0543(8) Uani 1 1 d . . .
H1A H 0.0543 0.3537 0.0288 0.065 Uiso 1 1 calc R . .
H1B H 0.3103 0.3585 0.0428 0.065 Uiso 1 1 calc R . .
C2 C 0.1851(6) 0.25078(15) 0.05445(13) 0.0590(8) Uani 1 1 d . . .
H2A H 0.0420 0.2284 0.0652 0.071 Uiso 1 1 calc R . .
H2B H 0.2223 0.2345 0.0134 0.071 Uiso 1 1 calc R . .
C3 C 0.3588(6) 0.22320(17) 0.09743(13) 0.0545(8) Uani 1 1 d . . .
C4 C 0.3724(5) 0.26532(16) 0.15355(12) 0.0474(7) Uani 1 1 d . . .
H4A H 0.4641 0.2452 0.1838 0.057 Uiso 1 1 calc R . .
C5 C 0.2660(5) 0.33021(15) 0.16591(11) 0.0419(6) Uani 1 1 d . . .
C6 C 0.2809(6) 0.36767(15) 0.22627(12) 0.0538(8) Uani 1 1 d . . .
H6A H 0.3944 0.3417 0.2502 0.065 Uiso 1 1 calc R . .
H6B H 0.1394 0.3616 0.2472 0.065 Uiso 1 1 calc R . .
C7 C 0.3368(5) 0.45212(15) 0.22266(12) 0.0487(7) Uani 1 1 d . . .
H7A H 0.3338 0.4743 0.2632 0.058 Uiso 1 1 calc R . .
H7B H 0.4863 0.4584 0.2064 0.058 Uiso 1 1 calc R . .
C8 C 0.1732(4) 0.49385(14) 0.18270(11) 0.0369(6) Uani 1 1 d . . .
H8A H 0.0245 0.4898 0.2010 0.044 Uiso 1 1 calc R . .
C9 C 0.1670(4) 0.45635(13) 0.11972(11) 0.0360(6) Uani 1 1 d . . .
H9A H 0.3171 0.4625 0.1026 0.043 Uiso 1 1 calc R . .
C10 C 0.1186(4) 0.36888(15) 0.11959(12) 0.0416(6) Uani 1 1 d . . .
C11 C 0.0113(6) 0.50017(15) 0.07793(13) 0.0577(9) Uani 1 1 d . . .
H11A H -0.1410 0.4931 0.0919 0.069 Uiso 1 1 calc R . .
H11B H 0.0221 0.4786 0.0373 0.069 Uiso 1 1 calc R . .
C12 C 0.0622(6) 0.58645(15) 0.07496(12) 0.0551(8) Uani 1 1 d . . .
H12A H 0.2068 0.5939 0.0560 0.066 Uiso 1 1 calc R . .
H12B H -0.0489 0.6116 0.0497 0.066 Uiso 1 1 calc R . .
C13 C 0.0634(4) 0.62425(14) 0.13732(11) 0.0366(6) Uani 1 1 d . . .
C14 C 0.2298(4) 0.57777(13) 0.17558(10) 0.0337(5) Uani 1 1 d . . .
H14A H 0.3709 0.5791 0.1530 0.040 Uiso 1 1 calc R . .
C15 C 0.2666(6) 0.62781(14) 0.23158(12) 0.0502(7) Uani 1 1 d . . .
H15A H 0.1534 0.6178 0.2621 0.060 Uiso 1 1 calc R . .
H15B H 0.4127 0.6184 0.2492 0.060 Uiso 1 1 calc R . .
C16 C 0.2492(6) 0.70967(15) 0.20801(11) 0.0509(7) Uani 1 1 d . . .
H16A H 0.3940 0.7347 0.2095 0.061 Uiso 1 1 calc R . .
H16B H 0.1455 0.7392 0.2327 0.061 Uiso 1 1 calc R . .
C17 C 0.1655(4) 0.70494(14) 0.14206(11) 0.0379(6) Uani 1 1 d . . .
H17A H 0.2977 0.7055 0.1158 0.046 Uiso 1 1 calc R . .
C18 C -0.1663(5) 0.62335(18) 0.16624(15) 0.0609(9) Uani 1 1 d . . .
H18A H -0.2100 0.5710 0.1741 0.091 Uiso 1 1 calc R . .
H18B H -0.2719 0.6469 0.1391 0.091 Uiso 1 1 calc R . .
H18C H -0.1624 0.6516 0.2038 0.091 Uiso 1 1 calc R . .
C19 C -0.1228(5) 0.35152(18) 0.13643(16) 0.0617(9) Uani 1 1 d . . .
H19A H -0.1448 0.2967 0.1377 0.093 Uiso 1 1 calc R . .
H19B H -0.2205 0.3737 0.1065 0.093 Uiso 1 1 calc R . .
H19C H -0.1553 0.3732 0.1757 0.093 Uiso 1 1 calc R . .
C20 C 0.0228(4) 0.77486(14) 0.12412(11) 0.0409(6) Uani 1 1 d . . .
H20A H -0.1075 0.7748 0.1511 0.049 Uiso 1 1 calc R . .
C21 C -0.0657(5) 0.77046(17) 0.05977(13) 0.0597(8) Uani 1 1 d . . .
H21A H -0.1227 0.8200 0.0479 0.089 Uiso 1 1 calc R . .
H21B H -0.1833 0.7329 0.0578 0.089 Uiso 1 1 calc R . .
H21C H 0.0528 0.7557 0.0327 0.089 Uiso 1 1 calc R . .
C22 C 0.1473(5) 0.84965(15) 0.13608(12) 0.0449(7) Uani 1 1 d D B .
H22A H 0.1921 0.8508 0.1790 0.054 Uiso 1 1 calc R . .
C23 C 0.3492(5) 0.86713(17) 0.09746(14) 0.0567(8) Uani 1 1 d D . .
H23A H 0.4829 0.8446 0.1149 0.068 Uiso 1 1 calc R A 6
H23B H 0.3300 0.8477 0.0564 0.068 Uiso 1 1 calc R A 6
C24 C 0.3616(8) 0.9529(3) 0.0979(2) 0.0660(14) Uani 0.65 1 d PD B 6
H24A H 0.4211 0.9723 0.0598 0.079 Uiso 1 1 calc R B 6
H24B H 0.4548 0.9711 0.1310 0.079 Uiso 1 1 calc R B 6
C25 C 0.1232(6) 0.97809(16) 0.10651(14) 0.0581(9) Uani 1 1 d D . .
C26 C 0.062(3) 1.0243(8) 0.0484(5) 0.136(6) Uiso 0.40 1 d PD B 1
H26A H 0.0883 1.0783 0.0553 0.204 Uiso 0.40 1 calc PR B 1
H26B H -0.0926 1.0163 0.0388 0.204 Uiso 0.40 1 calc PR B 1
H26C H 0.1528 1.0070 0.0150 0.204 Uiso 0.40 1 calc PR B 1
C27 C 0.134(3) 1.0388(7) 0.1537(5) 0.104(4) Uiso 0.40 1 d PD B 1
H27A H 0.1931 1.0174 0.1906 0.156 Uiso 0.40 1 calc PR B 1
H27B H -0.0139 1.0584 0.1612 0.156 Uiso 0.40 1 calc PR B 1
H27C H 0.2280 1.0800 0.1399 0.156 Uiso 0.40 1 calc PR B 1
C26A C 0.0387(17) 0.9983(6) 0.0412(3) 0.030(2) Uiso 0.25 1 d PD B 3
H26G H -0.0133 0.9522 0.0215 0.044 Uiso 0.25 1 calc PR B 3
H26H H 0.1588 1.0202 0.0180 0.044 Uiso 0.25 1 calc PR B 3
H26I H -0.0815 1.0348 0.0439 0.044 Uiso 0.25 1 calc PR B 3
C27A C 0.0483(10) 1.0439(3) 0.1442(3) 0.055(4) Uiso 0.25 1 d PD B 3
H27G H 0.1000 1.0371 0.1852 0.083 Uiso 0.25 1 calc PR B 3
H27H H -0.1119 1.0463 0.1439 0.083 Uiso 0.25 1 calc PR B 3
H27I H 0.1081 1.0910 0.1279 0.083 Uiso 0.25 1 calc PR B 3
C24B C 0.2759(10) 0.9446(3) 0.0656(3) 0.059(3) Uiso 0.35 1 d PRD B 2
C26B C -0.0430(10) 1.0354(3) 0.0826(3) 0.070(3) Uiso 0.35 1 d PRD B 2
H26D H -0.1054 1.0640 0.1159 0.105 Uiso 0.35 1 calc PR B 2
H26E H -0.1602 1.0085 0.0616 0.105 Uiso 0.35 1 calc PR B 2
H26F H 0.0301 1.0701 0.0550 0.105 Uiso 0.35 1 calc PR B 2
C27B C 0.2145(14) 1.0192(4) 0.1667(3) 0.0393(19) Uiso 0.35 1 d PD B 2
H27D H 0.2388 0.9811 0.1977 0.059 Uiso 0.35 1 calc PR B 2
H27E H 0.1068 1.0562 0.1807 0.059 Uiso 0.35 1 calc PR B 2
H27F H 0.3526 1.0450 0.1578 0.059 Uiso 0.35 1 calc PR B 2

loop_
_atom_site_aniso_label
_atom_site_aniso_U_11
_atom_site_aniso_U_22
_atom_site_aniso_U_33
_atom_site_aniso_U_23
_atom_site_aniso_U_13
_atom_site_aniso_U_12
O1 0.107(2) 0.0568(14) 0.0736(16) -0.0010(11) 0.0200(15) 0.0247(15)
O2 0.0590(13) 0.0370(10) 0.0815(16) 0.0030(10) 0.0113(12) 0.0031(10)
C1 0.075(2) 0.0398(16) 0.0480(17) -0.0019(12) -0.0096(17) 0.0030(15)
C2 0.080(2) 0.0450(17) 0.0516(18) -0.0022(13) -0.0037(18) 0.0008(16)
C3 0.070(2) 0.0398(16) 0.0539(19) 0.0033(13) 0.0169(16) -0.0031(16)
C4 0.0487(16) 0.0419(15) 0.0516(17) 0.0115(12) 0.0012(14) 0.0000(13)
C5 0.0445(15) 0.0406(15) 0.0406(16) 0.0080(11) 0.0099(13) -0.0030(12)
C6 0.069(2) 0.0520(17) 0.0406(16) 0.0103(12) -0.0013(15) 0.0094(16)
C7 0.0622(19) 0.0470(16) 0.0369(15) 0.0025(12) -0.0085(14) 0.0059(14)
C8 0.0340(13) 0.0451(14) 0.0317(14) 0.0011(10) 0.0010(11) -0.0017(12)
C9 0.0373(14) 0.0373(13) 0.0335(13) 0.0020(10) -0.0049(11) -0.0026(11)
C10 0.0371(14) 0.0384(14) 0.0492(16) 0.0011(11) -0.0027(13) -0.0006(11)
C11 0.079(2) 0.0437(16) 0.0504(18) -0.0012(13) -0.0301(17) 0.0018(16)
C12 0.081(2) 0.0408(16) 0.0434(17) 0.0015(12) -0.0243(16) 0.0071(16)
C13 0.0369(14) 0.0370(14) 0.0360(14) 0.0013(11) -0.0032(12) -0.0019(11)
C14 0.0313(13) 0.0424(14) 0.0275(13) -0.0002(10) -0.0024(11) -0.0017(11)
C15 0.067(2) 0.0469(16) 0.0371(15) -0.0038(12) -0.0104(15) -0.0019(15)
C16 0.0630(18) 0.0474(16) 0.0423(16) -0.0056(12) -0.0086(15) -0.0015(15)
C17 0.0360(13) 0.0413(14) 0.0365(14) 0.0004(11) 0.0041(12) 0.0007(11)
C18 0.0341(15) 0.0538(18) 0.095(3) 0.0113(16) 0.0040(17) 0.0004(13)
C19 0.0419(16) 0.0515(18) 0.092(2) 0.0050(16) 0.0002(17) -0.0070(14)
C20 0.0401(14) 0.0406(14) 0.0420(16) 0.0014(11) 0.0030(12) 0.0033(12)
C21 0.067(2) 0.0507(18) 0.061(2) 0.0017(15) -0.0152(16) 0.0061(16)
C22 0.0531(17) 0.0408(15) 0.0409(15) 0.0002(11) 0.0058(14) -0.0003(13)
C23 0.0502(18) 0.063(2) 0.0571(19) 0.0024(15) 0.0103(16) -0.0001(15)
C24 0.077(4) 0.062(3) 0.059(3) 0.009(2) -0.002(3) -0.028(3)
C25 0.076(2) 0.0436(17) 0.055(2) 0.0008(13) 0.0104(17) -0.0053(15)

loop_
_atom_type_symbol
_atom_type_description
_atom_type_scat_dispersion_real
_atom_type_scat_dispersion_imag
_atom_type_scat_source
C C 0.0033 0.0016 'International Tables Vol C Tables 4.2.6.8 and 6.1.1.4'
H H 0.0000 0.0000 'International Tables Vol C Tables 4.2.6.8 and 6.1.1.4'
O O 0.0106 0.0060 'International Tables Vol C Tables 4.2.6.8 and 6.1.1.4'

loop_
_geom_angle_atom_site_label_1
_geom_angle_atom_site_label_2
_geom_angle_atom_site_label_3
_geom_angle
C22 O2 C25 109.9(2)
C2 C1 C10 114.1(2)
C3 C2 C1 110.0(3)
O1 C3 C4 122.3(3)
O1 C3 C2 122.6(3)
C4 C3 C2 115.0(3)
C5 C4 C3 125.6(3)
C4 C5 C6 121.9(2)
C4 C5 C10 121.5(2)
C6 C5 C10 116.5(2)
C5 C6 C7 113.2(2)
C8 C7 C6 110.8(2)
C7 C8 C14 112.3(2)
C7 C8 C9 109.9(2)
C14 C8 C9 108.83(18)
C11 C9 C8 110.5(2)
C11 C9 C10 112.1(2)
C8 C9 C10 115.1(2)
C5 C10 C1 109.5(2)
C5 C10 C19 107.7(2)
C1 C10 C19 109.9(3)
C5 C10 C9 109.0(2)
C1 C10 C9 108.8(2)
C19 C10 C9 111.8(2)
C9 C11 C12 113.2(2)
C13 C12 C11 112.6(2)
C18 C13 C12 111.7(2)
C18 C13 C17 110.1(2)
C12 C13 C17 117.2(2)
C18 C13 C14 110.8(2)
C12 C13 C14 105.7(2)
C17 C13 C14 100.53(19)
C8 C14 C15 120.0(2)
C8 C14 C13 114.8(2)
C15 C14 C13 103.8(2)
C16 C15 C14 104.3(2)
C15 C16 C17 107.2(2)
C13 C17 C20 118.8(2)
C13 C17 C16 104.10(19)
C20 C17 C16 112.5(2)
C21 C20 C22 112.1(2)
C21 C20 C17 113.3(2)
C22 C20 C17 110.9(2)
O2 C22 C23 104.5(2)
O2 C22 C20 108.5(2)
C23 C22 C20 117.9(2)
C24 C23 C22 103.7(3)
C24 C23 C24B 33.5(3)
C22 C23 C24B 101.4(3)
C23 C24 C25 104.1(3)
C24B C25 O2 101.0(3)
C24B C25 C27 135.6(7)
O2 C25 C27 113.0(6)
C24B C25 C27A 150.7(5)
O2 C25 C27A 107.5(3)
C27 C25 C27A 21.8(7)
C24B C25 C26B 118.7(4)
O2 C25 C26B 106.8(3)
C27 C25 C26B 78.6(6)
C27A C25 C26B 59.0(2)
C24B C25 C24 35.3(3)
O2 C25 C24 107.2(3)
C27 C25 C24 104.8(7)
C27A C25 C24 125.6(4)
C26B C25 C24 141.0(4)
C24B C25 C26 80.8(7)
O2 C25 C26 122.1(6)
C27 C25 C26 102.7(7)
C27A C25 C26 89.5(6)
C26B C25 C26 38.2(6)
C24 C25 C26 105.6(7)
C24B C25 C26A 73.5(5)
O2 C25 C26A 106.1(5)
C27 C25 C26A 119.9(7)
C27A C25 C26A 104.1(5)
C26B C25 C26A 46.7(4)
C24 C25 C26A 104.9(5)
C26 C25 C26A 18.4(7)
C24B C25 C27B 119.3(5)
O2 C25 C27B 107.3(4)
C27 C25 C27B 24.3(6)
C27A C25 C27B 45.3(4)
C26B C25 C27B 102.8(4)
C24 C25 C27B 84.8(4)
C26 C25 C27B 122.1(6)
C26A C25 C27B 140.5(6)
C25 C24B C23 104.4(4)

loop_
_geom_bond_atom_site_label_1
_geom_bond_atom_site_label_2
_geom_bond_distance
O1 C3 1.202(3)
O2 C22 1.430(3)
O2 C25 1.436(3)
C1 C2 1.511(4)
C1 C10 1.535(4)
C2 C3 1.499(4)
C3 C4 1.450(4)
C4 C5 1.334(4)
C5 C6 1.495(4)
C5 C10 1.520(4)
C6 C7 1.519(4)
C7 C8 1.517(4)
C8 C14 1.517(3)
C8 C9 1.545(3)
C9 C11 1.529(4)
C9 C10 1.559(3)
C10 C19 1.538(4)
C11 C12 1.543(4)
C12 C13 1.534(4)
C13 C18 1.531(4)
C13 C17 1.546(3)
C13 C14 1.549(3)
C14 C15 1.537(3)
C15 C16 1.529(4)
C16 C17 1.551(4)
C17 C20 1.550(3)
C20 C21 1.527(4)
C20 C22 1.534(4)
C22 C23 1.524(4)
C23 C24 1.504(5)
C23 C24B 1.593(6)
C24 C25 1.520(6)
C25 C24B 1.421(6)
C25 C27 1.493(10)
C25 C27A 1.494(6)
C25 C26B 1.516(6)
C25 C26 1.568(10)
C25 C26A 1.577(8)
C25 C27B 1.615(8)

loop_
_geom_torsion_atom_site_label_1
_geom_torsion_atom_site_label_2
_geom_torsion_atom_site_label_3
_geom_torsion_atom_site_label_4
_geom_torsion
C10 C1 C2 C3 -57.7(4)
C1 C2 C3 O1 -145.3(3)
C1 C2 C3 C4 37.2(4)
O1 C3 C4 C5 173.6(3)
C2 C3 C4 C5 -9.0(4)
C3 C4 C5 C6 176.8(3)
C3 C4 C5 C10 -1.7(4)
C4 C5 C6 C7 130.1(3)
C10 C5 C6 C7 -51.3(4)
C5 C6 C7 C8 55.1(3)
C6 C7 C8 C14 -177.3(2)
C6 C7 C8 C9 -56.0(3)
C7 C8 C9 C11 -177.2(2)
C14 C8 C9 C11 -53.8(3)
C7 C8 C9 C10 54.6(3)
C14 C8 C9 C10 178.0(2)
C4 C5 C10 C1 -16.7(3)
C6 C5 C10 C1 164.8(2)
C4 C5 C10 C19 102.8(3)
C6 C5 C10 C19 -75.7(3)
C4 C5 C10 C9 -135.6(3)
C6 C5 C10 C9 45.8(3)
C2 C1 C10 C5 46.5(3)
C2 C1 C10 C19 -71.7(3)
C2 C1 C10 C9 165.5(3)
C11 C9 C10 C5 -175.2(2)
C8 C9 C10 C5 -47.8(3)
C11 C9 C10 C1 65.4(3)
C8 C9 C10 C1 -167.1(2)
C11 C9 C10 C19 -56.2(3)
C8 C9 C10 C19 71.2(3)
C8 C9 C11 C12 52.8(3)
C10 C9 C11 C12 -177.4(2)
C9 C11 C12 C13 -55.1(4)
C11 C12 C13 C18 -65.8(3)
C11 C12 C13 C17 165.8(2)
C11 C12 C13 C14 54.8(3)
C7 C8 C14 C15 -52.9(3)
C9 C8 C14 C15 -174.8(2)
C7 C8 C14 C13 -177.6(2)
C9 C8 C14 C13 60.4(3)
C18 C13 C14 C8 61.3(3)
C12 C13 C14 C8 -59.9(3)
C17 C13 C14 C8 177.71(19)
C18 C13 C14 C15 -71.6(3)
C12 C13 C14 C15 167.2(2)
C17 C13 C14 C15 44.8(2)
C8 C14 C15 C16 -163.4(2)
C13 C14 C15 C16 -33.6(3)
C14 C15 C16 C17 9.1(3)
C18 C13 C17 C20 -47.6(3)
C12 C13 C17 C20 81.6(3)
C14 C13 C17 C20 -164.5(2)
C18 C13 C17 C16 78.4(3)
C12 C13 C17 C16 -152.4(2)
C14 C13 C17 C16 -38.5(2)
C15 C16 C17 C13 18.7(3)
C15 C16 C17 C20 148.6(2)
C13 C17 C20 C21 -56.8(3)
C16 C17 C20 C21 -178.7(2)
C13 C17 C20 C22 176.1(2)
C16 C17 C20 C22 54.2(3)
C25 O2 C22 C23 -24.9(3)
C25 O2 C22 C20 -151.5(2)
C21 C20 C22 O2 58.7(3)
C17 C20 C22 O2 -173.6(2)
C21 C20 C22 C23 -59.8(3)
C17 C20 C22 C23 67.9(3)
O2 C22 C23 C24 32.8(3)
C20 C22 C23 C24 153.3(3)
O2 C22 C23 C24B -1.4(3)
C20 C22 C23 C24B 119.1(3)
C22 C23 C24 C25 -28.1(4)
C24B C23 C24 C25 61.8(5)
C22 O2 C25 C24B 42.9(4)
C22 O2 C25 C27 -107.9(7)
C22 O2 C25 C27A -130.4(3)
C22 O2 C25 C26B 167.6(3)
C22 O2 C25 C24 7.0(4)
C22 O2 C25 C26 128.8(7)
C22 O2 C25 C26A 118.7(5)
C22 O2 C25 C27B -82.8(4)
C23 C24 C25 C24B -70.7(5)
C23 C24 C25 O2 14.0(4)
C23 C24 C25 C27 134.3(6)
C23 C24 C25 C27A 141.5(4)
C23 C24 C25 C26B -135.6(5)
C23 C24 C25 C26 -117.6(6)
C23 C24 C25 C26A -98.6(5)
C23 C24 C25 C27B 120.4(4)
O2 C25 C24B C23 -41.1(4)
C27 C25 C24B C23 99.0(8)
C27A C25 C24B C23 125.7(8)
C26B C25 C24B C23 -157.3(3)
C24 C25 C24B C23 63.2(4)
C26 C25 C24B C23 -162.2(7)
C26A C25 C24B C23 -144.9(6)
C27B C25 C24B C23 76.0(5)
C24 C23 C24B C25 -70.8(5)
C22 C23 C24B C25 26.9(4)
